data_7235477
loop_
_publ_author_name
'Kodama, Koichi'
'Hayashi, Naoki'
'Fujita, Mikidai'
'Hirose, Takuji'

_publ_section_title
;
 Direct enantioseparation of 1-(2-hydroxyphenyl) ethylamines via
 diastereomeric salt formation: chiral recognition mechanism based on the
 crystal structure
;
_journal_issue 49
_journal_name_full 'RSC Advances'
_journal_page_first 25609
_journal_paper_doi 10.1039/c4ra00414k
_journal_volume 4
_journal_year 2014
_chemical_absolute_configuration rm
_chemical_formula_sum 'C22 H26 N O4.5'
_chemical_formula_weight 376.44
_space_group_IT_number 5
_space_group_name_Hall 'C 2y'
_space_group_name_H-M_alt 'C 1 2 1'
_symmetry_cell_setting monoclinic
_symmetry_space_group_name_H-M 'C 1 2 1'
_atom_sites_solution_hydrogens geom
_atom_sites_solution_primary direct
_atom_sites_solution_secondary difmap
_audit_creation_method SHELXL-97
_cell_angle_alpha 90.00
_cell_angle_beta 113.803(4)
_cell_angle_gamma 90.00
_cell_formula_units_Z 4
_cell_length_a 23.818(8)
_cell_length_b 5.5862(18)
_cell_length_c 15.671(5)
_cell_measurement_temperature 150(2)
_cell_volume 1907.7(11)
_computing_cell_refinement 'APEX II (Bruker, 2005)'
_computing_data_collection 'APEX II (Bruker, 2005)'
_computing_molecular_graphics 'Mercury Version 3.1'
_computing_publication_material 'Mercury Version 3.1'
_computing_structure_refinement 'SHELXL-97 (Sheldrick, 1997)'
_computing_structure_solution 'SHELXS-97 (Sheldrick, 1990)'
_diffrn_ambient_temperature 150(2)
_diffrn_measured_fraction_theta_full 0.987
_diffrn_measured_fraction_theta_max 0.987
_diffrn_measurement_device_type CCD
_diffrn_radiation_monochromator graphite
_diffrn_radiation_source 'fine-focus sealed tube'
_diffrn_radiation_type MoK\a
_diffrn_radiation_wavelength 0.71073
_diffrn_reflns_av_R_equivalents 0.0979
_diffrn_reflns_av_sigmaI/netI 0.0659
_diffrn_reflns_limit_h_max 24
_diffrn_reflns_limit_h_min -28
_diffrn_reflns_limit_k_max 6
_diffrn_reflns_limit_k_min -6
_diffrn_reflns_limit_l_max 18
_diffrn_reflns_limit_l_min -15
_diffrn_reflns_number 4478
_diffrn_reflns_theta_full 25.00
_diffrn_reflns_theta_max 25.00
_diffrn_reflns_theta_min 1.42
_exptl_absorpt_coefficient_mu 0.091
_exptl_absorpt_correction_T_max 0.9973
_exptl_absorpt_correction_T_min 0.9670
_exptl_crystal_colour Colorless
_exptl_crystal_density_diffrn 1.311
_exptl_crystal_density_method 'not measured'
_exptl_crystal_description Needle
_exptl_crystal_F_000 804
_exptl_crystal_size_max 0.37
_exptl_crystal_size_mid 0.05
_exptl_crystal_size_min 0.03
_refine_diff_density_max 0.529
_refine_diff_density_min -0.261
_refine_diff_density_rms 0.060
_refine_ls_abs_structure_details 'Flack H D (1983), Acta Cryst. A39, 876-881'
_refine_ls_abs_structure_Flack -1.0(19)
_refine_ls_extinction_method none
_refine_ls_goodness_of_fit_ref 1.072
_refine_ls_hydrogen_treatment mixed
_refine_ls_matrix_type full
_refine_ls_number_parameters 257
_refine_ls_number_reflns 2980
_refine_ls_number_restraints 1
_refine_ls_restrained_S_all 1.071
_refine_ls_R_factor_all 0.0655
_refine_ls_R_factor_gt 0.0590
_refine_ls_shift/su_max 0.001
_refine_ls_shift/su_mean 0.000
_refine_ls_structure_factor_coef Fsqd
_refine_ls_weighting_details 'calc w=1/[\s^2^(Fo^2^)+(0.0934P)^2^+2.2486P] where P=(Fo^2^+2Fc^2^)/3'
_refine_ls_weighting_scheme calc
_refine_ls_wR_factor_gt 0.1577
_refine_ls_wR_factor_ref 0.1646
_reflns_number_gt 2690
_reflns_number_total 2980
_reflns_threshold_expression >2sigma(I)
_cod_data_source_file c4ra00414k2.cif
_cod_data_source_block (S)-1a_6_0.5H2O
_cod_depositor_comments
;
The following automatic conversions were performed:

data item '_symmetry_cell_setting' value 'Monoclinic' was changed to
'monoclinic' in accordance with the
/home/saulius/struct/COD-crude-data/automatic-downloads/DataCite-retrospective/RSC/depositions/lib/dictionaries/cif_core.dic
dictionary named 'cif_core.dic' version 2.4.2 last updated on
2011-04-26.

Automatic conversion script
Id: cif_fix_values 6909 2019-04-08 15:41:33Z antanas 
;
_cod_original_cell_volume 1907.8(11)
_cod_original_sg_symbol_H-M C2
_cod_original_formula_sum 'C22 H26 N O4.50'
_cod_database_code 7235477

loop_
_symmetry_equiv_pos_as_xyz
'x, y, z'
'-x, y, -z'
'x+1/2, y+1/2, z'
'-x+1/2, y+1/2, -z'

loop_
_atom_site_label
_atom_site_type_symbol
_atom_site_fract_x
_atom_site_fract_y
_atom_site_fract_z
_atom_site_U_iso_or_equiv
_atom_site_adp_type
_atom_site_occupancy
_atom_site_symmetry_multiplicity
_atom_site_calc_flag
_atom_site_refinement_flags
O1 O 0.50957(11) 0.4346(5) 0.12467(16) 0.0286(6) Uani 1 1 d .
O2 O 0.59589(11) 1.0083(5) -0.07422(18) 0.0303(6) Uani 1 1 d .
H1 H 0.5781 1.0985 -0.1202 0.046 Uiso 1 1 calc R
O3 O 0.5000 1.0696(7) 0.0000 0.0329(8) Uani 1 2 d S
C1 C 0.52842(16) 0.6417(7) 0.2669(2) 0.0296(8) Uani 1 1 d .
H2 H 0.5097 0.7926 0.2330 0.036 Uiso 1 1 calc R
O4 O 0.88916(12) 0.5497(7) 0.4353(2) 0.0527(9) Uani 1 1 d .
C2 C 0.49960(15) 0.4353(7) 0.1990(2) 0.0250(7) Uani 1 1 d .
N1 N 0.57657(12) 0.6598(5) 0.03218(19) 0.0240(6) Uani 1 1 d .
H23 H 0.5588 0.8108 -0.0077 0.036 Uiso 1 1 calc R
H24 H 0.5702 0.6713 0.0935 0.036 Uiso 1 1 calc R
H25 H 0.5544 0.5098 -0.0045 0.036 Uiso 1 1 calc R
O5 O 0.46795(13) 0.2836(5) 0.21653(19) 0.0377(7) Uani 1 1 d .
C3 C 0.82666(16) 0.5571(8) 0.4093(2) 0.0318(8) Uani 1 1 d .
C4 C 0.64408(15) 0.6415(7) 0.0544(2) 0.0293(8) Uani 1 1 d .
H3 H 0.6648 0.7832 0.0933 0.035 Uiso 1 1 calc R
C5 C 0.70196(17) 0.5096(7) 0.3678(2) 0.0311(8) Uani 1 1 d .
C6 C 0.68892(15) 0.4828(7) -0.0575(3) 0.0291(8) Uani 1 1 d .
H4 H 0.7061 0.3520 -0.0164 0.035 Uiso 1 1 calc R
C7 C 0.69889(17) 0.4998(7) -0.1384(3) 0.0344(9) Uani 1 1 d .
H5 H 0.7230 0.3828 -0.1520 0.041 Uiso 1 1 calc R
C8 C 0.59665(16) 0.6584(7) 0.2914(2) 0.0293(8) Uani 1 1 d .
C9 C 0.72220(18) 0.7105(7) 0.3342(2) 0.0298(8) Uani 1 1 d .
C10 C 0.63910(17) 0.8598(7) -0.1787(3) 0.0315(8) Uani 1 1 d .
H6 H 0.6220 0.9893 -0.2205 0.038 Uiso 1 1 calc R
C11 C 0.66816(18) 0.4199(8) 0.1127(3) 0.0366(9) Uani 1 1 d .
H7 H 0.6583 0.4267 0.1676 0.055 Uiso 1 1 calc R
H8 H 0.7128 0.4112 0.1328 0.055 Uiso 1 1 calc R
H9 H 0.6491 0.2779 0.0757 0.055 Uiso 1 1 calc R
C12 C 0.62971(15) 0.8419(7) -0.0966(2) 0.0267(8) Uani 1 1 d .
C13 C 0.80423(19) 0.3611(7) 0.4424(3) 0.0370(9) Uani 1 1 d .
H10 H 0.8321 0.2429 0.4795 0.044 Uiso 1 1 calc R
C14 C 0.67382(17) 0.6860(7) -0.1988(3) 0.0327(9) Uani 1 1 d .
H11 H 0.6802 0.6965 -0.2548 0.039 Uiso 1 1 calc R
C15 C 0.61905(19) 0.8624(7) 0.2593(3) 0.0344(9) Uani 1 1 d .
H12 H 0.5913 0.9821 0.2232 0.041 Uiso 1 1 calc R
C16 C 0.65425(15) 0.6531(6) -0.0348(2) 0.0267(8) Uani 1 1 d .
C17 C 0.68110(19) 0.8849(7) 0.2809(3) 0.0346(9) Uani 1 1 d .
H13 H 0.6958 1.0199 0.2593 0.042 Uiso 1 1 calc R
C18 C 0.63677(17) 0.4915(7) 0.3434(3) 0.0330(8) Uani 1 1 d .
H14 H 0.6216 0.3572 0.3648 0.040 Uiso 1 1 calc R
C19 C 0.78834(19) 0.7314(7) 0.3582(3) 0.0356(9) Uani 1 1 d .
H15 H 0.8041 0.8662 0.3381 0.043 Uiso 1 1 calc R
C20 C 0.74305(18) 0.3375(7) 0.4223(3) 0.0346(9) Uani 1 1 d .
H16 H 0.7286 0.2043 0.4453 0.041 Uiso 1 1 calc R
C21 C 0.51398(18) 0.6323(10) 0.3535(3) 0.0443(11) Uani 1 1 d .
H17 H 0.5303 0.4836 0.3877 0.067 Uiso 1 1 calc R
H18 H 0.4694 0.6375 0.3345 0.067 Uiso 1 1 calc R
H19 H 0.5330 0.7696 0.3937 0.067 Uiso 1 1 calc R
C22 C 0.9155(2) 0.7478(11) 0.4060(3) 0.0588(14) Uani 1 1 d .
H20 H 0.8950 0.7653 0.3382 0.088 Uiso 1 1 calc R
H21 H 0.9593 0.7186 0.4239 0.088 Uiso 1 1 calc R
H22 H 0.9101 0.8948 0.4361 0.088 Uiso 1 1 calc R
H26 H 0.498(2) 1.197(9) -0.047(3) 0.055(14) Uiso 1 1 d .

loop_
_atom_site_aniso_label
_atom_site_aniso_U_11
_atom_site_aniso_U_22
_atom_site_aniso_U_33
_atom_site_aniso_U_23
_atom_site_aniso_U_13
_atom_site_aniso_U_12
O1 0.0303(13) 0.0329(15) 0.0219(11) -0.0025(11) 0.0097(10) -0.0045(11)
O2 0.0352(14) 0.0277(14) 0.0319(13) 0.0039(11) 0.0174(11) 0.0070(11)
O3 0.042(2) 0.0253(19) 0.039(2) 0.000 0.0238(17) 0.000
C1 0.0250(17) 0.037(2) 0.0249(17) -0.0016(17) 0.0080(14) 0.0009(17)
O4 0.0286(14) 0.082(3) 0.0440(16) 0.0145(18) 0.0116(12) 0.0023(16)
C2 0.0244(16) 0.028(2) 0.0188(16) 0.0035(15) 0.0054(13) 0.0009(15)
N1 0.0237(14) 0.0264(15) 0.0217(13) 0.0020(12) 0.0088(11) -0.0001(13)
O5 0.0432(15) 0.0407(16) 0.0312(14) -0.0042(12) 0.0171(12) -0.0152(13)
C3 0.0257(17) 0.042(2) 0.0244(17) -0.0009(17) 0.0071(15) 0.0013(17)
C4 0.0209(16) 0.036(2) 0.0272(17) -0.0045(17) 0.0054(14) -0.0023(16)
C5 0.042(2) 0.034(2) 0.0175(15) -0.0048(16) 0.0122(15) -0.0096(17)
C6 0.0236(17) 0.0242(18) 0.0381(19) 0.0032(16) 0.0110(15) 0.0007(15)
C7 0.0307(18) 0.029(2) 0.046(2) -0.0046(18) 0.0185(17) 0.0010(17)
C8 0.0278(18) 0.033(2) 0.0242(17) -0.0114(16) 0.0073(14) -0.0037(16)
C9 0.039(2) 0.025(2) 0.0203(15) -0.0050(15) 0.0073(15) 0.0009(16)
C10 0.0341(19) 0.031(2) 0.0319(19) 0.0045(16) 0.0156(16) 0.0005(16)
C11 0.038(2) 0.040(2) 0.0313(19) 0.0017(18) 0.0133(16) 0.0061(18)
C12 0.0210(16) 0.029(2) 0.0279(18) -0.0010(15) 0.0080(15) -0.0006(14)
C13 0.043(2) 0.037(2) 0.033(2) -0.0021(18) 0.0180(18) 0.0044(19)
C14 0.0346(19) 0.033(2) 0.036(2) -0.0068(17) 0.0200(17) -0.0026(17)
C15 0.039(2) 0.031(2) 0.0300(19) -0.0031(16) 0.0111(17) -0.0018(17)
C16 0.0210(16) 0.0258(19) 0.0311(18) -0.0017(16) 0.0082(14) -0.0044(15)
C17 0.044(2) 0.027(2) 0.0289(19) 0.0013(16) 0.0097(17) -0.0072(17)
C18 0.035(2) 0.033(2) 0.0281(17) -0.0047(17) 0.0109(16) -0.0052(18)
C19 0.043(2) 0.033(2) 0.0290(18) -0.0028(17) 0.0131(17) -0.0071(18)
C20 0.040(2) 0.033(2) 0.0304(19) -0.0035(17) 0.0139(17) -0.0036(17)
C21 0.036(2) 0.069(3) 0.0296(19) -0.018(2) 0.0155(17) -0.008(2)
C22 0.041(2) 0.093(4) 0.045(2) -0.003(3) 0.020(2) -0.021(3)

loop_
_atom_type_symbol
_atom_type_description
_atom_type_scat_dispersion_real
_atom_type_scat_dispersion_imag
_atom_type_scat_source
C C 0.0033 0.0016 'International Tables Vol C Tables 4.2.6.8 and 6.1.1.4'
H H 0.0000 0.0000 'International Tables Vol C Tables 4.2.6.8 and 6.1.1.4'
N N 0.0061 0.0033 'International Tables Vol C Tables 4.2.6.8 and 6.1.1.4'
O O 0.0106 0.0060 'International Tables Vol C Tables 4.2.6.8 and 6.1.1.4'

loop_
_geom_angle_atom_site_label_1
_geom_angle_atom_site_label_2
_geom_angle_atom_site_label_3
_geom_angle
C8 C1 C21 112.3(3)
C8 C1 C2 110.9(3)
C21 C1 C2 113.1(3)
C3 O4 C22 116.2(4)
O5 C2 O1 123.6(3)
O5 C2 C1 120.3(3)
O1 C2 C1 116.0(3)
C19 C3 O4 126.0(4)
C19 C3 C13 120.8(3)
O4 C3 C13 113.2(3)
N1 C4 C16 109.8(3)
N1 C4 C11 107.8(3)
C16 C4 C11 115.6(3)
C20 C5 C9 121.3(3)
C20 C5 C18 121.9(3)
C9 C5 C18 116.8(3)
C7 C6 C16 121.6(3)
C14 C7 C6 119.8(3)
C18 C8 C15 119.2(3)
C18 C8 C1 122.5(3)
C15 C8 C1 118.2(3)
C17 C9 C5 121.2(4)
C17 C9 C19 121.2(4)
C5 C9 C19 117.5(3)
C12 C10 C14 119.3(4)
O2 C12 C16 117.6(3)
O2 C12 C10 121.2(3)
C16 C12 C10 121.2(3)
C20 C13 C3 121.2(4)
C7 C14 C10 120.4(3)
C17 C15 C8 119.9(4)
C12 C16 C6 117.7(3)
C12 C16 C4 119.8(3)
C6 C16 C4 122.5(3)
C15 C17 C9 120.4(4)
C8 C18 C5 122.4(4)
C3 C19 C9 119.5(4)
C13 C20 C5 119.7(4)

loop_
_geom_bond_atom_site_label_1
_geom_bond_atom_site_label_2
_geom_bond_distance
O1 C2 1.279(4)
O2 C12 1.365(4)
C1 C8 1.514(5)
C1 C21 1.530(5)
C1 C2 1.531(5)
O4 C3 1.376(4)
O4 C22 1.436(6)
C2 O5 1.237(4)
N1 C4 1.505(4)
C3 C19 1.353(6)
C3 C13 1.407(6)
C4 C16 1.513(5)
C4 C11 1.508(6)
C5 C20 1.392(6)
C5 C9 1.404(5)
C5 C18 1.445(5)
C6 C7 1.384(5)
C6 C16 1.397(5)
C7 C14 1.370(6)
C8 C18 1.348(5)
C8 C15 1.433(6)
C9 C17 1.395(5)
C9 C19 1.469(5)
C10 C12 1.396(5)
C10 C14 1.391(5)
C12 C16 1.391(5)
C13 C20 1.367(6)
C15 C17 1.382(6)

loop_
_geom_torsion_atom_site_label_1
_geom_torsion_atom_site_label_2
_geom_torsion_atom_site_label_3
_geom_torsion_atom_site_label_4
_geom_torsion
C8 C1 C2 O5 127.7(3)
C21 C1 C2 O5 0.5(5)
C8 C1 C2 O1 -53.5(4)
C21 C1 C2 O1 179.4(3)
C22 O4 C3 C19 0.7(6)
C22 O4 C3 C13 -178.4(4)
C16 C6 C7 C14 -0.8(5)
C21 C1 C8 C18 58.7(5)
C2 C1 C8 C18 -68.9(4)
C21 C1 C8 C15 -120.1(4)
C2 C1 C8 C15 112.3(4)
C20 C5 C9 C17 -178.9(4)
C18 C5 C9 C17 0.7(5)
C20 C5 C9 C19 0.4(5)
C18 C5 C9 C19 -179.9(3)
C14 C10 C12 O2 -179.9(3)
C14 C10 C12 C16 -0.2(5)
C19 C3 C13 C20 1.7(6)
O4 C3 C13 C20 -179.2(3)
C6 C7 C14 C10 0.9(6)
C12 C10 C14 C7 -0.4(6)
C18 C8 C15 C17 0.7(5)
C1 C8 C15 C17 179.5(3)
O2 C12 C16 C6 -179.9(3)
C10 C12 C16 C6 0.4(5)
O2 C12 C16 C4 -1.3(5)
C10 C12 C16 C4 179.0(3)
C7 C6 C16 C12 0.1(5)
C7 C6 C16 C4 -178.4(3)
N1 C4 C16 C12 53.2(4)
C11 C4 C16 C12 175.3(3)
N1 C4 C16 C6 -128.3(3)
C11 C4 C16 C6 -6.2(5)
C8 C15 C17 C9 -0.3(6)
C5 C9 C17 C15 -0.5(5)
C19 C9 C17 C15 -179.8(3)
C15 C8 C18 C5 -0.4(5)
C1 C8 C18 C5 -179.2(3)
C20 C5 C18 C8 179.3(3)
C9 C5 C18 C8 -0.3(5)
O4 C3 C19 C9 178.6(3)
C13 C3 C19 C9 -2.4(5)
C17 C9 C19 C3 -179.3(4)
C5 C9 C19 C3 1.4(5)
C3 C13 C20 C5 0.2(6)
C9 C5 C20 C13 -1.2(5)
C18 C5 C20 C13 179.2(3)
